data_1571730
loop_
_publ_author_name
'Ye, Christopher Z.'
'Del Rosal, Iker'
'Kelly, Sheridon N.'
'Brackbill, I. Joseph'
'Maron, Laurent'
'Camp, Cl&#xe9;ment'
'Arnold, John'

_publ_section_title
;
 Photolysis-driven bond activation by thorium and uranium tetraosmate
 polyhydride complexes.
;
_journal_issue 25
_journal_name_full 'Chemical science'
_journal_page_first 9784
_journal_page_last 9792
_journal_paper_doi 10.1039/d4sc02380c
_journal_volume 15
_journal_year 2024
_chemical_formula_sum 'C40 H60 Os4 Th'
_chemical_formula_weight 1533.72
_space_group_crystal_system monoclinic
_space_group_IT_number 14
_space_group_name_Hall '-P 2ybc'
_space_group_name_H-M_alt 'P 1 21/c 1'
_atom_sites_solution_hydrogens geom
_atom_sites_solution_primary 'Dual space'
_atom_sites_solution_secondary difmap
_audit_creation_method SHELXL-2019/3
_audit_update_record
;
2024-04-08 deposited with the CCDC.	2024-05-20 downloaded from the CCDC.
;
_cell_angle_alpha 90
_cell_angle_beta 91.796(3)
_cell_angle_gamma 90
_cell_formula_units_Z 4
_cell_length_a 23.163(2)
_cell_length_b 12.6413(11)
_cell_length_c 15.7810(13)
_cell_measurement_reflns_used 9908
_cell_measurement_temperature 100(2)
_cell_measurement_theta_max 29.0921
_cell_measurement_theta_min 2.2853
_cell_volume 4618.6(7)
_computing_cell_refinement 'Bruker SAINT v8.40a'
_computing_data_collection 'Bruker APEX 3'
_computing_data_reduction 'Bruker SAINT v8.40a'
_computing_molecular_graphics 'Bruker SHELXTL'
_computing_publication_material 'Bruker SHELXTL & local programs'
_computing_structure_refinement 'SHELXL-2019/2 (Sheldrick, 2019)'
_computing_structure_solution 'SHELXT 2014/5 (Sheldrick, 2014)'
_diffrn_ambient_temperature 100(2)
_diffrn_detector_area_resol_mean 7.39
_diffrn_measured_fraction_theta_full 0.993
_diffrn_measured_fraction_theta_max 0.977
_diffrn_measurement_device_type 'Bruker D8 with PHOTONII detector'
_diffrn_measurement_method '\w/\q shutterless scans'
_diffrn_radiation_type synchrotron
_diffrn_radiation_wavelength 0.7288
_diffrn_reflns_av_unetI/netI 0.0610
_diffrn_reflns_Laue_measured_fraction_full 0.993
_diffrn_reflns_Laue_measured_fraction_max 0.977
_diffrn_reflns_limit_h_max 30
_diffrn_reflns_limit_h_min -30
_diffrn_reflns_limit_k_max 16
_diffrn_reflns_limit_k_min 0
_diffrn_reflns_limit_l_max 21
_diffrn_reflns_limit_l_min 0
_diffrn_reflns_number 11258
_diffrn_reflns_point_group_measured_fraction_full 0.993
_diffrn_reflns_point_group_measured_fraction_max 0.977
_diffrn_reflns_theta_full 25.930
_diffrn_reflns_theta_max 29.119
_diffrn_reflns_theta_min 1.882
_diffrn_source 'Advanced Light Source beamline 12.2.1'
_exptl_absorpt_coefficient_mu 15.063
_exptl_absorpt_correction_T_max 0.864
_exptl_absorpt_correction_T_min 0.538
_exptl_absorpt_correction_type multi-scan
_exptl_absorpt_process_details 'TWINABS 2012/1 Bruker AXS Madison WI USA'
_exptl_crystal_colour colourless
_exptl_crystal_density_diffrn 2.206
_exptl_crystal_description block
_exptl_crystal_F_000 2776
_exptl_crystal_size_max 0.050
_exptl_crystal_size_mid 0.050
_exptl_crystal_size_min 0.010
_refine_diff_density_max 2.774
_refine_diff_density_min -2.363
_refine_diff_density_rms 0.391
_refine_ls_extinction_method none
_refine_ls_goodness_of_fit_ref 1.041
_refine_ls_hydrogen_treatment constr
_refine_ls_matrix_type full
_refine_ls_number_parameters 427
_refine_ls_number_reflns 11258
_refine_ls_number_restraints 206
_refine_ls_restrained_S_all 1.035
_refine_ls_R_factor_all 0.0521
_refine_ls_R_factor_gt 0.0387
_refine_ls_shift/su_max 0.002
_refine_ls_shift/su_mean 0.000
_refine_ls_structure_factor_coef Fsqd
_refine_ls_weighting_details 'w=1/[\s^2^(Fo^2^)+(0.0351P)^2^+24.6766P] where P=(Fo^2^+2Fc^2^)/3'
_refine_ls_weighting_scheme calc
_refine_ls_wR_factor_gt 0.0801
_refine_ls_wR_factor_ref 0.0862
_reflns_Friedel_coverage 0.000
_reflns_number_gt 9690
_reflns_number_total 11258
_reflns_threshold_expression 'I > 2\s(I)'
_cod_data_source_file d4sc02380c2.cif
_cod_data_source_block twin5
_cod_depositor_comments 'Adding full bibliography for 1571730--1571734.cif.'
_cod_original_sg_symbol_H-M 'P 21/c'
_cod_database_code 1571730
_shelx_shelxl_version_number 2019/3
_shelx_space_group_comment
;
The symmetry employed for this shelxl refinement is uniquely defined
by the following loop, which should always be used as a source of
symmetry information in preference to the above space-group names.
They are only intended as comments.
;
_shelx_estimated_absorpt_t_max 0.864
_shelx_estimated_absorpt_t_min 0.520

loop_
_space_group_symop_operation_xyz
'x, y, z'
'-x, y+1/2, -z+1/2'
'-x, -y, -z'
'x, -y-1/2, z-1/2'

loop_
_atom_site_label
_atom_site_type_symbol
_atom_site_fract_x
_atom_site_fract_y
_atom_site_fract_z
_atom_site_U_iso_or_equiv
_atom_site_adp_type
_atom_site_occupancy
_atom_site_site_symmetry_order
_atom_site_calc_flag
_atom_site_refinement_flags_posn
_atom_site_refinement_flags_adp
_atom_site_refinement_flags_occupancy
_atom_site_disorder_assembly
_atom_site_disorder_group
Th1 Th 0.74944(2) 0.49712(3) 0.18454(3) 0.00891(7) Uani 1 1 d . . . . .
Os1 Os 0.82262(2) 0.64022(3) 0.07840(3) 0.01075(9) Uani 1 1 d . . . . .
C1 C 0.8930(5) 0.6555(8) -0.0134(6) 0.0143(18) Uani 1 1 d . U . . .
C2 C 0.9110(5) 0.7012(8) 0.0669(6) 0.0166(19) Uani 1 1 d . U . . .
C3 C 0.8738(4) 0.7890(8) 0.0816(7) 0.0135(17) Uani 1 1 d . U . . .
C4 C 0.8337(5) 0.7979(8) 0.0112(6) 0.0152(19) Uani 1 1 d . U . . .
C5 C 0.8457(5) 0.7148(8) -0.0487(7) 0.0163(18) Uani 1 1 d . U . . .
C6 C 0.9245(5) 0.5670(9) -0.0588(8) 0.026(3) Uani 1 1 d . U . . .
H6A H 0.896705 0.526261 -0.093692 0.039 Uiso 1 1 calc R U . . .
H6B H 0.943316 0.520206 -0.016821 0.039 Uiso 1 1 calc R U . . .
H6C H 0.953728 0.597638 -0.095102 0.039 Uiso 1 1 calc R U . . .
C7 C 0.9634(5) 0.6691(10) 0.1184(8) 0.031(3) Uani 1 1 d . U . . .
H7A H 0.996780 0.710178 0.100545 0.047 Uiso 1 1 calc R U . . .
H7B H 0.970867 0.593566 0.109975 0.047 Uiso 1 1 calc R U . . .
H7C H 0.956950 0.682485 0.178570 0.047 Uiso 1 1 calc R U . . .
C8 C 0.8797(5) 0.8661(9) 0.1544(8) 0.026(3) Uani 1 1 d . U . . .
H8A H 0.901292 0.928365 0.136461 0.040 Uiso 1 1 calc R U . . .
H8B H 0.900321 0.832089 0.202250 0.040 Uiso 1 1 calc R U . . .
H8C H 0.841189 0.887758 0.171789 0.040 Uiso 1 1 calc R U . . .
C9 C 0.7886(5) 0.8836(9) -0.0012(7) 0.023(2) Uani 1 1 d . U . . .
H9A H 0.781286 0.917127 0.053465 0.035 Uiso 1 1 calc R U . . .
H9B H 0.752688 0.852376 -0.024225 0.035 Uiso 1 1 calc R U . . .
H9C H 0.802543 0.936860 -0.040749 0.035 Uiso 1 1 calc R U . . .
C10 C 0.8166(5) 0.7020(10) -0.1330(6) 0.025(3) Uani 1 1 d . U . . .
H10A H 0.837839 0.741377 -0.175435 0.037 Uiso 1 1 calc R U . . .
H10B H 0.777004 0.729201 -0.131083 0.037 Uiso 1 1 calc R U . . .
H10C H 0.815562 0.626827 -0.148251 0.037 Uiso 1 1 calc R U . . .
Os2 Os 0.66104(2) 0.62391(3) 0.28010(3) 0.01192(9) Uani 1 1 d . . . . .
C11 C 0.6271(4) 0.7343(8) 0.3841(6) 0.015(2) Uani 1 1 d . U . . .
C12 C 0.6206(5) 0.7846(8) 0.3038(7) 0.022(3) Uani 1 1 d . . . . .
C13 C 0.5826(5) 0.7207(10) 0.2513(7) 0.027(3) Uani 1 1 d . . . . .
C14 C 0.5686(5) 0.6288(9) 0.2989(8) 0.025(3) Uani 1 1 d . . . . .
C15 C 0.5961(5) 0.6351(9) 0.3814(7) 0.021(2) Uani 1 1 d . . . . .
C16 C 0.6568(5) 0.7809(10) 0.4616(7) 0.031(3) Uani 1 1 d . . . . .
H16A H 0.694368 0.809724 0.446368 0.046 Uiso 1 1 calc R U . . .
H16B H 0.662537 0.725693 0.504670 0.046 Uiso 1 1 calc R U . . .
H16C H 0.632917 0.837579 0.484265 0.046 Uiso 1 1 calc R U . . .
C17 C 0.6446(6) 0.8899(9) 0.2800(10) 0.042(4) Uani 1 1 d . . . . .
H17A H 0.614726 0.944228 0.285058 0.064 Uiso 1 1 calc R U . . .
H17B H 0.657332 0.887431 0.221392 0.064 Uiso 1 1 calc R U . . .
H17C H 0.677566 0.907155 0.317994 0.064 Uiso 1 1 calc R U . . .
C18 C 0.5591(6) 0.7503(12) 0.1652(7) 0.038(3) Uani 1 1 d . . . . .
H18A H 0.555891 0.686810 0.129690 0.057 Uiso 1 1 calc R U . . .
H18B H 0.585189 0.801029 0.139112 0.057 Uiso 1 1 calc R U . . .
H18C H 0.520884 0.782441 0.170244 0.057 Uiso 1 1 calc R U . . .
C19 C 0.5247(5) 0.5445(10) 0.2719(10) 0.039(3) Uani 1 1 d . . . . .
H19A H 0.485683 0.569561 0.283328 0.059 Uiso 1 1 calc R U . . .
H19B H 0.532527 0.479349 0.303889 0.059 Uiso 1 1 calc R U . . .
H19C H 0.527744 0.530427 0.211146 0.059 Uiso 1 1 calc R U . . .
C20 C 0.5850(6) 0.5632(10) 0.4545(8) 0.036(3) Uani 1 1 d . . . . .
H20A H 0.547230 0.579533 0.477481 0.053 Uiso 1 1 calc R U . . .
H20B H 0.615152 0.573394 0.498780 0.053 Uiso 1 1 calc R U . . .
H20C H 0.585455 0.489529 0.435184 0.053 Uiso 1 1 calc R U . . .
Os3 Os 0.67650(2) 0.34728(3) 0.07763(3) 0.01105(8) Uani 1 1 d . . . . .
C21 C 0.6670(4) 0.1934(8) 0.0033(6) 0.014(2) Uani 1 1 d . . . . .
C22 C 0.6500(4) 0.2808(8) -0.0521(6) 0.014(2) Uani 1 1 d . . . . .
C23 C 0.6037(5) 0.3330(9) -0.0158(7) 0.021(2) Uani 1 1 d . . . . .
C24 C 0.5877(4) 0.2808(8) 0.0620(7) 0.019(2) Uani 1 1 d . . . . .
C25 C 0.6294(4) 0.1930(8) 0.0738(7) 0.017(2) Uani 1 1 d . . . . .
C26 C 0.7128(5) 0.1131(9) -0.0146(7) 0.024(3) Uani 1 1 d . . . . .
H26A H 0.729562 0.086445 0.039065 0.035 Uiso 1 1 calc R U . . .
H26B H 0.743165 0.146294 -0.047413 0.035 Uiso 1 1 calc R U . . .
H26C H 0.695701 0.054315 -0.047071 0.035 Uiso 1 1 calc R U . . .
C27 C 0.6739(5) 0.3035(9) -0.1369(6) 0.022(2) Uani 1 1 d . . . . .
H27A H 0.653577 0.260488 -0.180006 0.033 Uiso 1 1 calc R U . . .
H27B H 0.715133 0.286404 -0.135974 0.033 Uiso 1 1 calc R U . . .
H27C H 0.668533 0.378660 -0.150310 0.033 Uiso 1 1 calc R U . . .
C28 C 0.5678(5) 0.4250(10) -0.0543(9) 0.034(3) Uani 1 1 d . . . . .
H28A H 0.592727 0.470293 -0.087793 0.051 Uiso 1 1 calc R U . . .
H28B H 0.551220 0.466616 -0.008665 0.051 Uiso 1 1 calc R U . . .
H28C H 0.536584 0.396445 -0.090967 0.051 Uiso 1 1 calc R U . . .
C29 C 0.5375(5) 0.3021(11) 0.1151(9) 0.034(3) Uani 1 1 d . . . . .
H29A H 0.527487 0.377340 0.111587 0.051 Uiso 1 1 calc R U . . .
H29B H 0.547214 0.283500 0.174104 0.051 Uiso 1 1 calc R U . . .
H29C H 0.504518 0.259579 0.094725 0.051 Uiso 1 1 calc R U . . .
C30 C 0.6282(5) 0.1120(9) 0.1410(8) 0.026(3) Uani 1 1 d . . . . .
H30A H 0.600062 0.057127 0.124978 0.039 Uiso 1 1 calc R U . . .
H30B H 0.617135 0.145064 0.194280 0.039 Uiso 1 1 calc R U . . .
H30C H 0.666595 0.080185 0.148414 0.039 Uiso 1 1 calc R U . . .
Os4 Os 0.83785(2) 0.37815(3) 0.29316(3) 0.01256(9) Uani 1 1 d . . . . .
C31 C 0.8688(5) 0.2478(9) 0.3875(7) 0.022(2) Uani 1 1 d . U . . .
C32 C 0.8897(5) 0.2304(8) 0.3032(7) 0.0183(19) Uani 1 1 d . U . . .
C33 C 0.9253(4) 0.3173(9) 0.2814(7) 0.021(2) Uani 1 1 d . U . . .
C34 C 0.9263(5) 0.3893(9) 0.3529(8) 0.026(2) Uani 1 1 d . U . . .
C35 C 0.8908(5) 0.3454(10) 0.4152(8) 0.027(2) Uani 1 1 d . U . . .
C36 C 0.8333(5) 0.1718(10) 0.4365(9) 0.037(3) Uani 1 1 d . U . . .
H36A H 0.858951 0.124905 0.469911 0.056 Uiso 1 1 calc R U . . .
H36B H 0.809290 0.129446 0.397180 0.056 Uiso 1 1 calc R U . . .
H36C H 0.808549 0.211092 0.474639 0.056 Uiso 1 1 calc R U . . .
C37 C 0.8822(6) 0.1307(9) 0.2515(8) 0.032(3) Uani 1 1 d . U . . .
H37A H 0.888378 0.146381 0.191690 0.048 Uiso 1 1 calc R U . . .
H37B H 0.843002 0.103226 0.257846 0.048 Uiso 1 1 calc R U . . .
H37C H 0.910313 0.077647 0.271545 0.048 Uiso 1 1 calc R U . . .
C38 C 0.9602(5) 0.3280(11) 0.2047(8) 0.036(3) Uani 1 1 d . U . . .
H38A H 0.999361 0.301339 0.216858 0.054 Uiso 1 1 calc R U . . .
H38B H 0.962168 0.402643 0.188289 0.054 Uiso 1 1 calc R U . . .
H38C H 0.942306 0.287005 0.158149 0.054 Uiso 1 1 calc R U . . .
C39 C 0.9626(6) 0.4912(11) 0.3640(10) 0.047(3) Uani 1 1 d . U . . .
H39A H 0.941099 0.543119 0.396565 0.070 Uiso 1 1 calc R U . . .
H39B H 0.970706 0.520560 0.308090 0.070 Uiso 1 1 calc R U . . .
H39C H 0.999096 0.474530 0.394187 0.070 Uiso 1 1 calc R U . . .
C40 C 0.8869(6) 0.3896(11) 0.5037(7) 0.040(3) Uani 1 1 d . U . . .
H40A H 0.922273 0.372579 0.536525 0.060 Uiso 1 1 calc R U . . .
H40B H 0.853601 0.358356 0.531334 0.060 Uiso 1 1 calc R U . . .
H40C H 0.882146 0.466576 0.500786 0.060 Uiso 1 1 calc R U . . .

loop_
_atom_site_aniso_label
_atom_site_aniso_U_11
_atom_site_aniso_U_22
_atom_site_aniso_U_33
_atom_site_aniso_U_23
_atom_site_aniso_U_13
_atom_site_aniso_U_12
Th1 0.00991(13) 0.00832(15) 0.00855(14) 0.00014(14) 0.00116(13) 0.00030(11)
Os1 0.01132(18) 0.00972(17) 0.01129(19) 0.00122(16) 0.00161(14) -0.00114(14)
C1 0.017(4) 0.013(4) 0.013(4) 0.002(3) 0.011(3) -0.003(3)
C2 0.014(4) 0.014(4) 0.022(4) 0.003(4) 0.001(3) -0.002(3)
C3 0.015(4) 0.009(4) 0.017(4) 0.002(4) 0.005(3) -0.004(3)
C4 0.018(4) 0.010(4) 0.017(4) 0.007(3) -0.002(3) -0.003(4)
C5 0.021(4) 0.017(4) 0.011(4) 0.004(4) 0.002(4) -0.008(3)
C6 0.019(5) 0.025(6) 0.037(6) -0.011(5) 0.022(5) -0.005(4)
C7 0.018(6) 0.034(7) 0.041(7) 0.001(6) -0.006(5) -0.004(5)
C8 0.029(6) 0.026(6) 0.025(6) 0.000(5) 0.003(5) -0.004(5)
C9 0.033(6) 0.018(6) 0.018(6) 0.003(4) 0.003(5) -0.002(5)
C10 0.034(6) 0.030(6) 0.010(5) 0.007(5) 0.006(4) -0.009(5)
Os2 0.01339(19) 0.01080(18) 0.0117(2) -0.00129(15) 0.00274(15) 0.00221(15)
C11 0.016(4) 0.014(5) 0.016(5) -0.007(4) 0.003(4) 0.008(4)
C12 0.032(7) 0.006(5) 0.027(6) -0.006(4) 0.009(5) 0.005(4)
C13 0.027(6) 0.033(7) 0.021(6) 0.005(5) 0.011(5) 0.018(5)
C14 0.016(5) 0.016(5) 0.042(8) -0.007(5) 0.000(5) 0.005(4)
C15 0.018(5) 0.027(6) 0.019(6) 0.006(5) 0.007(4) 0.008(5)
C16 0.020(6) 0.041(8) 0.032(7) -0.026(6) -0.001(5) 0.000(5)
C17 0.057(9) 0.016(6) 0.057(9) 0.005(6) 0.031(8) 0.003(6)
C18 0.040(8) 0.051(8) 0.022(7) 0.008(7) 0.003(5) 0.022(7)
C19 0.028(7) 0.031(7) 0.058(9) -0.016(7) -0.002(7) -0.003(5)
C20 0.052(9) 0.026(7) 0.030(8) 0.005(6) 0.022(6) 0.005(6)
Os3 0.01142(18) 0.00977(17) 0.01199(19) -0.00132(16) 0.00097(15) -0.00106(14)
C21 0.015(5) 0.008(5) 0.017(5) -0.004(4) -0.003(4) -0.004(4)
C22 0.019(5) 0.011(5) 0.012(5) -0.002(4) 0.000(4) -0.005(4)
C23 0.017(5) 0.021(6) 0.023(6) -0.005(5) -0.010(4) -0.006(5)
C24 0.011(5) 0.019(5) 0.028(6) -0.010(5) 0.002(4) -0.009(4)
C25 0.019(5) 0.016(5) 0.015(5) -0.001(5) -0.003(4) -0.009(4)
C26 0.031(7) 0.011(5) 0.028(6) -0.004(5) 0.001(5) 0.007(5)
C27 0.037(7) 0.014(5) 0.014(5) 0.000(4) -0.006(5) -0.003(5)
C28 0.019(6) 0.037(7) 0.044(8) -0.012(7) -0.007(5) 0.003(5)
C29 0.017(6) 0.043(8) 0.042(8) -0.011(7) 0.007(5) 0.007(5)
C30 0.029(6) 0.020(6) 0.031(7) -0.008(5) 0.007(5) -0.015(5)
Os4 0.01321(19) 0.01325(18) 0.01122(19) 0.00209(16) 0.00054(15) 0.00328(15)
C31 0.026(4) 0.024(4) 0.017(4) 0.016(3) 0.005(3) 0.011(4)
C32 0.021(4) 0.016(4) 0.018(4) 0.007(3) 0.000(3) 0.011(3)
C33 0.012(4) 0.024(4) 0.026(4) 0.008(4) -0.001(3) 0.014(3)
C34 0.020(5) 0.027(5) 0.031(5) 0.001(4) -0.006(4) 0.010(4)
C35 0.025(5) 0.035(5) 0.020(4) 0.000(4) -0.001(4) 0.021(4)
C36 0.033(7) 0.035(6) 0.045(7) 0.024(6) 0.024(6) 0.021(5)
C37 0.048(8) 0.019(6) 0.028(6) -0.002(5) 0.001(6) 0.009(5)
C38 0.021(6) 0.048(8) 0.039(7) 0.015(6) 0.016(5) 0.011(6)
C39 0.042(8) 0.041(7) 0.056(9) 0.004(7) -0.016(7) 0.005(6)
C40 0.049(8) 0.050(8) 0.020(6) -0.009(6) -0.008(5) 0.037(7)

loop_
_atom_type_symbol
_atom_type_description
_atom_type_scat_dispersion_real
_atom_type_scat_dispersion_imag
_atom_type_scat_source
C C 0.0034 0.0017 'XDISP Program in WinGX S.Brennan & P.L.Cowan Rev.Sci.Instrum.63,850 1992'
H H 0.0000 0.0000 'XDISP Program in WinGX S.Brennan & P.L.Cowan Rev.Sci.Instrum.63,850 1992'
Os Os -1.2848 7.9466 'XDISP Program in WinGX S.Brennan & P.L.Cowan Rev.Sci.Instrum.63,850 1992'
Th Th -7.9004 9.3112 'XDISP Program in WinGX S.Brennan & P.L.Cowan Rev.Sci.Instrum.63,850 1992'

loop_
_geom_angle_atom_site_label_1
_geom_angle_atom_site_label_2
_geom_angle_atom_site_label_3
_geom_angle
_geom_angle_site_symmetry_1
_geom_angle_site_symmetry_3
_geom_angle_publ_flag
Os1 Th1 Os2 110.969(16) . . ?
Os1 Th1 Os4 103.291(17) . . ?
Os3 Th1 Os1 112.319(16) . . ?
Os3 Th1 Os2 103.557(17) . . ?
Os3 Th1 Os4 111.188(17) . . ?
Os4 Th1 Os2 115.805(16) . . ?
C1 Os1 Th1 148.1(3) . . ?
C1 Os1 C3 62.6(4) . . ?
C1 Os1 C4 61.6(4) . . ?
C1 Os1 C5 36.8(4) . . ?
C2 Os1 Th1 142.7(3) . . ?
C2 Os1 C1 38.0(4) . . ?
C2 Os1 C3 37.7(4) . . ?
C2 Os1 C4 62.4(4) . . ?
C2 Os1 C5 62.7(4) . . ?
C3 Os1 Th1 143.3(3) . . ?
C3 Os1 C4 37.1(4) . . ?
C3 Os1 C5 62.2(4) . . ?
C4 Os1 Th1 148.9(3) . . ?
C4 Os1 C5 36.9(4) . . ?
C5 Os1 Th1 151.7(3) . . ?
C2 C1 Os1 70.1(6) . . ?
C2 C1 C6 125.2(10) . . ?
C5 C1 Os1 74.3(6) . . ?
C5 C1 C2 109.3(9) . . ?
C5 C1 C6 125.0(10) . . ?
C6 C1 Os1 127.8(7) . . ?
C1 C2 Os1 71.8(6) . . ?
C1 C2 C7 125.2(10) . . ?
C3 C2 Os1 72.0(6) . . ?
C3 C2 C1 107.1(9) . . ?
C3 C2 C7 127.3(10) . . ?
C7 C2 Os1 127.0(8) . . ?
C2 C3 Os1 70.3(6) . . ?
C2 C3 C4 108.4(9) . . ?
C2 C3 C8 125.8(10) . . ?
C4 C3 Os1 73.5(6) . . ?
C4 C3 C8 125.5(9) . . ?
C8 C3 Os1 126.8(7) . . ?
C3 C4 Os1 69.4(5) . . ?
C3 C4 C5 108.5(9) . . ?
C3 C4 C9 125.9(10) . . ?
C5 C4 Os1 72.3(6) . . ?
C5 C4 C9 125.6(9) . . ?
C9 C4 Os1 126.8(7) . . ?
C1 C5 Os1 68.9(5) . . ?
C1 C5 C4 106.7(9) . . ?
C1 C5 C10 128.0(10) . . ?
C4 C5 Os1 70.9(6) . . ?
C4 C5 C10 125.1(10) . . ?
C10 C5 Os1 128.9(7) . . ?
C11 Os2 Th1 157.0(3) . . ?
C12 Os2 Th1 147.3(3) . . ?
C12 Os2 C11 36.1(4) . . ?
C13 Os2 Th1 138.3(3) . . ?
C13 Os2 C11 61.3(4) . . ?
C13 Os2 C12 37.2(4) . . ?
C13 Os2 C15 63.1(4) . . ?
C14 Os2 Th1 140.0(3) . . ?
C14 Os2 C11 61.8(4) . . ?
C14 Os2 C12 62.5(4) . . ?
C14 Os2 C13 37.8(4) . . ?
C14 Os2 C15 38.0(4) . . ?
C15 Os2 Th1 150.3(3) . . ?
C15 Os2 C11 37.0(4) . . ?
C15 Os2 C12 62.3(4) . . ?
C12 C11 Os2 70.5(5) . . ?
C12 C11 C15 108.8(9) . . ?
C12 C11 C16 125.7(10) . . ?
C15 C11 Os2 68.6(6) . . ?
C15 C11 C16 125.3(10) . . ?
C16 C11 Os2 131.0(7) . . ?
C11 C12 Os2 73.4(5) . . ?
C11 C12 C13 108.0(9) . . ?
C11 C12 C17 126.3(11) . . ?
C13 C12 Os2 69.6(6) . . ?
C13 C12 C17 125.5(11) . . ?
C17 C12 Os2 126.5(8) . . ?
C12 C13 Os2 73.2(6) . . ?
C12 C13 C18 125.6(12) . . ?
C14 C13 Os2 69.1(6) . . ?
C14 C13 C12 107.4(10) . . ?
C14 C13 C18 126.9(13) . . ?
C18 C13 Os2 126.5(8) . . ?
C13 C14 Os2 73.1(7) . . ?
C13 C14 C15 109.3(10) . . ?
C13 C14 C19 125.7(12) . . ?
C15 C14 Os2 73.3(6) . . ?
C15 C14 C19 124.5(11) . . ?
C19 C14 Os2 126.4(8) . . ?
C11 C15 Os2 74.4(6) . . ?
C11 C15 C20 127.0(11) . . ?
C14 C15 Os2 68.7(6) . . ?
C14 C15 C11 106.4(9) . . ?
C14 C15 C20 125.7(11) . . ?
C20 C15 Os2 130.4(8) . . ?
C21 Os3 Th1 150.1(3) . . ?
C22 Os3 Th1 149.7(2) . . ?
C22 Os3 C21 37.2(3) . . ?
C23 Os3 Th1 145.6(3) . . ?
C23 Os3 C21 61.8(4) . . ?
C23 Os3 C22 36.2(4) . . ?
C23 Os3 C24 38.1(4) . . ?
C23 Os3 C25 63.2(4) . . ?
C24 Os3 Th1 142.9(3) . . ?
C24 Os3 C21 63.1(4) . . ?
C24 Os3 C22 62.6(4) . . ?
C24 Os3 C25 38.7(4) . . ?
C25 Os3 Th1 145.8(3) . . ?
C25 Os3 C21 37.0(4) . . ?
C25 Os3 C22 62.4(4) . . ?
C22 C21 Os3 71.4(5) . . ?
C22 C21 C26 125.5(10) . . ?
C25 C21 Os3 69.8(5) . . ?
C25 C21 C22 108.0(9) . . ?
C25 C21 C26 126.4(10) . . ?
C26 C21 Os3 128.0(7) . . ?
C21 C22 Os3 71.4(5) . . ?
C21 C22 C27 125.7(10) . . ?
C23 C22 Os3 69.3(6) . . ?
C23 C22 C21 108.0(9) . . ?
C23 C22 C27 126.0(10) . . ?
C27 C22 Os3 129.6(7) . . ?
C22 C23 Os3 74.5(6) . . ?
C22 C23 C24 110.5(10) . . ?
C22 C23 C28 127.3(11) . . ?
C24 C23 Os3 71.5(6) . . ?
C24 C23 C28 121.9(11) . . ?
C28 C23 Os3 126.2(8) . . ?
C23 C24 Os3 70.4(6) . . ?
C23 C24 C25 105.4(9) . . ?
C23 C24 C29 128.4(11) . . ?
C25 C24 Os3 70.9(5) . . ?
C25 C24 C29 125.9(10) . . ?
C29 C24 Os3 127.4(8) . . ?
C21 C25 Os3 73.2(6) . . ?
C21 C25 C24 108.0(9) . . ?
C21 C25 C30 125.9(10) . . ?
C24 C25 Os3 70.4(5) . . ?
C30 C25 Os3 127.3(7) . . ?
C30 C25 C24 125.8(10) . . ?
C31 Os4 Th1 155.0(3) . . ?
C32 Os4 Th1 144.3(3) . . ?
C32 Os4 C31 37.1(4) . . ?
C32 Os4 C34 62.4(4) . . ?
C32 Os4 C35 60.9(4) . . ?
C33 Os4 Th1 137.8(3) . . ?
C33 Os4 C31 62.3(4) . . ?
C33 Os4 C32 37.6(4) . . ?
C33 Os4 C34 38.3(4) . . ?
C33 Os4 C35 62.2(4) . . ?
C34 Os4 Th1 143.4(3) . . ?
C34 Os4 C31 60.8(4) . . ?
C34 Os4 C35 36.4(4) . . ?
C35 Os4 Th1 154.3(3) . . ?
C35 Os4 C31 35.4(4) . . ?
C32 C31 Os4 67.9(5) . . ?
C32 C31 C36 125.7(11) . . ?
C35 C31 Os4 71.1(6) . . ?
C35 C31 C32 106.9(10) . . ?
C35 C31 C36 127.3(11) . . ?
C36 C31 Os4 128.7(8) . . ?
C31 C32 Os4 75.1(6) . . ?
C31 C32 C37 125.9(10) . . ?
C33 C32 Os4 69.5(6) . . ?
C33 C32 C31 108.6(10) . . ?
C33 C32 C37 125.0(10) . . ?
C37 C32 Os4 127.6(8) . . ?
C32 C33 Os4 72.9(6) . . ?
C32 C33 C34 107.0(10) . . ?
C32 C33 C38 127.1(11) . . ?
C34 C33 Os4 72.8(6) . . ?
C34 C33 C38 125.6(11) . . ?
C38 C33 Os4 124.7(8) . . ?
C33 C34 Os4 68.8(6) . . ?
C33 C34 C39 127.3(12) . . ?
C35 C34 Os4 73.9(7) . . ?
C35 C34 C33 107.4(10) . . ?
C35 C34 C39 125.1(12) . . ?
C39 C34 Os4 126.1(8) . . ?
C31 C35 Os4 73.5(6) . . ?
C31 C35 C34 110.0(10) . . ?
C31 C35 C40 125.7(12) . . ?
C34 C35 Os4 69.7(6) . . ?
C34 C35 C40 123.5(12) . . ?
C40 C35 Os4 131.7(7) . . ?

loop_
_geom_bond_atom_site_label_1
_geom_bond_atom_site_label_2
_geom_bond_distance
_geom_bond_site_symmetry_2
_geom_bond_publ_flag
Th1 Os1 3.0214(5) . ?
Th1 Os2 3.0379(6) . ?
Th1 Os3 3.0183(6) . ?
Th1 Os4 3.0289(6) . ?
Os1 C1 2.223(10) . ?
Os1 C2 2.200(10) . ?
Os1 C3 2.223(9) . ?
Os1 C4 2.276(10) . ?
Os1 C5 2.295(10) . ?
C1 C2 1.442(14) . ?
C1 C5 1.427(15) . ?
C1 C6 1.528(14) . ?
C2 C3 1.428(14) . ?
C2 C7 1.496(15) . ?
C3 C4 1.431(14) . ?
C3 C8 1.509(15) . ?
C4 C5 1.446(14) . ?
C4 C9 1.514(15) . ?
C5 C10 1.481(14) . ?
Os2 C11 2.311(9) . ?
Os2 C12 2.273(10) . ?
Os2 C13 2.225(11) . ?
Os2 C14 2.173(11) . ?
Os2 C15 2.234(11) . ?
C11 C12 1.422(15) . ?
C11 C15 1.444(15) . ?
C11 C16 1.504(14) . ?
C12 C13 1.437(17) . ?
C12 C17 1.496(15) . ?
C13 C14 1.427(16) . ?
C13 C18 1.496(16) . ?
C14 C15 1.434(17) . ?
C14 C19 1.524(16) . ?
C15 C20 1.498(15) . ?
Os3 C21 2.279(10) . ?
Os3 C22 2.279(10) . ?
Os3 C23 2.213(10) . ?
Os3 C24 2.227(10) . ?
Os3 C25 2.235(10) . ?
C21 C22 1.455(14) . ?
C21 C25 1.434(14) . ?
C21 C26 1.502(15) . ?
C22 C23 1.398(15) . ?
C22 C27 1.492(14) . ?
C23 C24 1.451(16) . ?
C23 C28 1.543(16) . ?
C24 C25 1.480(15) . ?
C24 C29 1.480(15) . ?
C25 C30 1.474(15) . ?
Os4 C31 2.320(10) . ?
Os4 C32 2.224(10) . ?
Os4 C33 2.179(10) . ?
Os4 C34 2.233(11) . ?
Os4 C35 2.289(11) . ?
C31 C32 1.447(15) . ?
C31 C35 1.400(17) . ?
C31 C36 1.496(16) . ?
C32 C33 1.420(16) . ?
C32 C37 1.509(15) . ?
C33 C34 1.450(16) . ?
C33 C38 1.484(15) . ?
C34 C35 1.414(17) . ?
C34 C39 1.546(17) . ?
C35 C40 1.510(16) . ?
